data_7114128
loop_
_publ_author_name
'Turner, Boaz'
'Shterenberg, Alexander'
'Kapon, Moshe'
'Botoshansky, Mark'
'Suwinska, Kinga'
'Eichen, Yoav'

_publ_section_title
;
 Self-assembled calix[6]pyrrole capsules: solid-state encapsulation of
 different guests in preorganized calix[6]pyrrole capsules
;
_journal_issue 7
_journal_name_full 'Chemical Communications'
_journal_page_first 726
_journal_paper_doi 10.1039/b111281n
_journal_year 2002
_chemical_formula_sum 'C150 H138 Cl18 N12 O10'
_chemical_formula_weight 2906.82
_chemical_name_systematic
; 
? 
;
_space_group_IT_number 148
_symmetry_cell_setting hexagonal
_symmetry_space_group_name_Hall '-R 3'
_symmetry_space_group_name_H-M 'R -3 :H'
_atom_sites_solution_hydrogens mixed
_atom_sites_solution_primary direct
_atom_sites_solution_secondary difmap
_audit_creation_method SHELXL-97
_cell_angle_alpha 90.00
_cell_angle_beta 90.00
_cell_angle_gamma 120.00
_cell_formula_units_Z 3
_cell_length_a 23.422(5)
_cell_length_b 23.422
_cell_length_c 24.103(6)
_cell_measurement_reflns_used 1838
_cell_measurement_temperature 293(2)
_cell_measurement_theta_max 20.816
_cell_measurement_theta_min 1.018
_cell_volume 11451(4)
_computing_cell_refinement 'Denzo and Scalepak (Otwinowski & Minor, 1997)'
_computing_data_collection 'Collect data collection software (Nonius B.V., 1998)'
_computing_data_reduction 'Denzo and Scalepak (Otwinowski & Minor, 1997)'
_computing_structure_refinement 'SHELXL-97 (Sheldrick, 1997)'
_computing_structure_solution 'SHELXS-97 (Sheldrick, 1990)'
_diffrn_ambient_temperature 293(2)
_diffrn_detector_area_resol_mean
;
1242 (horizontal) x 1152 (vertical) pixels, CCD pixel size is 22.5 x 22.5 &#x00B5;m
which gives at the input a pixel of 110 x 110 &#x00B5;m (with 2 x 2 binning)
;
_diffrn_measured_fraction_theta_full 0.960
_diffrn_measured_fraction_theta_max 0.960
_diffrn_measurement_device_type KappaCCD
_diffrn_measurement_method
;          
75 frames via \f rotation (rotation angle 2\%) and 2*400 s per frame   
;
_diffrn_radiation_monochromator graphite
_diffrn_radiation_source 'fine-focus sealed tube'
_diffrn_radiation_type MoK\a
_diffrn_radiation_wavelength 0.71073
_diffrn_radiation_wavelength_id all
_diffrn_reflns_av_R_equivalents 0.096
_diffrn_reflns_av_sigmaI/netI 0.1584
_diffrn_reflns_limit_h_max 21
_diffrn_reflns_limit_h_min -20
_diffrn_reflns_limit_k_max 17
_diffrn_reflns_limit_k_min -18
_diffrn_reflns_limit_l_max 20
_diffrn_reflns_limit_l_min -22
_diffrn_reflns_number 3486
_diffrn_reflns_theta_full 19.10
_diffrn_reflns_theta_max 19.10
_diffrn_reflns_theta_min 2.79
_exptl_absorpt_coefficient_mu 0.382
_exptl_absorpt_correction_type none
_exptl_crystal_colour 'light yellow'
_exptl_crystal_density_diffrn 1.265
_exptl_crystal_density_method 'not measured'
_exptl_crystal_description block
_exptl_crystal_F_000 4524
_exptl_crystal_size_max 0.25
_exptl_crystal_size_mid 0.25
_exptl_crystal_size_min 0.15
_refine_diff_density_max 0.236
_refine_diff_density_min -0.221
_refine_diff_density_rms 0.056
_refine_ls_extinction_coef 0.0019(3)
_refine_ls_extinction_expression Fc^*^=kFc[1+0.001xFc^2^\l^3^/sin(2\q)]^-1/4^
_refine_ls_extinction_method SHELXL
_refine_ls_goodness_of_fit_ref 1.048
_refine_ls_hydrogen_treatment mixed
_refine_ls_matrix_type full
_refine_ls_number_parameters 327
_refine_ls_number_reflns 2008
_refine_ls_number_restraints 0
_refine_ls_restrained_S_all 1.048
_refine_ls_R_factor_all 0.1579
_refine_ls_R_factor_gt 0.0929
_refine_ls_shift/su_max 0.001
_refine_ls_shift/su_mean 0.000
_refine_ls_structure_factor_coef Fsqd
_refine_ls_weighting_details 'calc w=1/[\s^2^(Fo^2^)+(0.0974P)^2^+0.0000P] where P=(Fo^2^+2Fc^2^)/3'
_refine_ls_weighting_scheme calc
_refine_ls_wR_factor_gt 0.1998
_refine_ls_wR_factor_ref 0.2354
_reflns_number_gt 1210
_reflns_number_total 2008
_reflns_threshold_expression 'I > 2\s(I)'
_cod_data_source_file b111281n.txt
_cod_data_source_block calix[6]pyrrole.water_2
_cod_depositor_comments
;
The following automatic conversions were performed:

'_symmetry_cell_setting' value 'Hexagonal' changed to 'hexagonal'
according to
/usr/data/users/saulius/automatic-downloads/retrospective/RSC/lib/dictionaries/cif_core.dic
dictionary named 'cif_core.dic' version 2.4.2 from 2011-04-26.

Automatic conversion script
Id: cif_fix_values 2281 2013-09-26 08:29:07Z andrius 
;
_cod_original_sg_symbol_H-M R-3
_cod_database_code 7114128

loop_
_symmetry_equiv_pos_as_xyz
'x, y, z'
'-y, x-y, z'
'-x+y, -x, z'
'x+2/3, y+1/3, z+1/3'
'-y+2/3, x-y+1/3, z+1/3'
'-x+y+2/3, -x+1/3, z+1/3'
'x+1/3, y+2/3, z+2/3'
'-y+1/3, x-y+2/3, z+2/3'
'-x+y+1/3, -x+2/3, z+2/3'
'-x, -y, -z'
'y, -x+y, -z'
'x-y, x, -z'
'-x+2/3, -y+1/3, -z+1/3'
'y+2/3, -x+y+1/3, -z+1/3'
'x-y+2/3, x+1/3, -z+1/3'
'-x+1/3, -y+2/3, -z+2/3'
'y+1/3, -x+y+2/3, -z+2/3'
'x-y+1/3, x+2/3, -z+2/3'

loop_
_atom_site_label
_atom_site_type_symbol
_atom_site_fract_x
_atom_site_fract_y
_atom_site_fract_z
_atom_site_U_iso_or_equiv
_atom_site_adp_type
_atom_site_occupancy
_atom_site_symmetry_multiplicity
_atom_site_calc_flag
_atom_site_refinement_flags
_atom_site_disorder_assembly
_atom_site_disorder_group
N1 N -0.0707(4) 0.1134(4) 0.2822(3) 0.060(2) Uani 1 1 d . . .
H1 H -0.036(3) 0.142(3) 0.252(3) 0.072 Uiso 1 1 d . . .
C2 C -0.1196(4) 0.0491(5) 0.2901(4) 0.055(2) Uani 1 1 d . . .
C3 C -0.1312(4) 0.0406(5) 0.3454(4) 0.070(3) Uani 1 1 d . . .
H3 H -0.1632 0.0025 0.3627 0.084 Uiso 1 1 calc R . .
C4 C -0.0861(5) 0.0996(5) 0.3718(4) 0.073(3) Uani 1 1 d . . .
H4 H -0.0819 0.1064 0.4099 0.088 Uiso 1 1 calc R . .
C5 C -0.0493(4) 0.1455(4) 0.3326(4) 0.055(2) Uani 1 1 d . . .
C6 C 0.0044(4) 0.2160(4) 0.3353(3) 0.047(2) Uani 1 1 d . . .
N7 N 0.0759(4) 0.1773(4) 0.2907(3) 0.060(2) Uani 1 1 d . . .
H7 H 0.049(4) 0.139(4) 0.304(3) 0.071 Uiso 1 1 d . . .
C8 C 0.0632(4) 0.2287(5) 0.2995(3) 0.047(2) Uani 1 1 d . . .
C9 C 0.1126(5) 0.2813(4) 0.2728(3) 0.064(3) Uani 1 1 d . . .
H9 H 0.1175 0.3232 0.2711 0.077 Uiso 1 1 calc R . .
C10 C 0.1550(4) 0.2627(5) 0.2479(3) 0.065(3) Uani 1 1 d . . .
H10 H 0.1922 0.2900 0.2270 0.078 Uiso 1 1 calc R . .
C11 C 0.1322(5) 0.1973(5) 0.2598(3) 0.052(2) Uani 1 1 d . . .
C12 C 0.1563(4) 0.1523(4) 0.2408(3) 0.059(2) Uani 1 1 d . . .
C13 C -0.0189(5) 0.2646(5) 0.3164(3) 0.055(2) Uani 1 1 d . . .
C14 C -0.0789(5) 0.2437(5) 0.2922(3) 0.071(3) Uani 1 1 d . . .
H14 H -0.1072 0.1988 0.2866 0.085 Uiso 1 1 calc R . .
C15 C -0.0983(5) 0.2884(7) 0.2757(4) 0.092(3) Uani 1 1 d . . .
H15 H -0.1394 0.2729 0.2593 0.111 Uiso 1 1 calc R . .
C16 C -0.0589(7) 0.3532(7) 0.2830(4) 0.090(3) Uani 1 1 d . . .
H16 H -0.0721 0.3827 0.2713 0.108 Uiso 1 1 calc R . .
C17 C 0.0013(6) 0.3757(5) 0.3079(4) 0.078(3) Uani 1 1 d . . .
H17 H 0.0291 0.4207 0.3130 0.094 Uiso 1 1 calc R . .
C18 C 0.0207(4) 0.3323(5) 0.3253(3) 0.064(3) Uani 1 1 d . . .
H18 H 0.0609 0.3482 0.3433 0.077 Uiso 1 1 calc R . .
C19 C 0.0258(4) 0.2308(4) 0.3978(3) 0.053(2) Uani 1 1 d . . .
C20 C -0.0102(4) 0.2473(4) 0.4346(4) 0.070(3) Uani 1 1 d . . .
H20 H -0.0465 0.2496 0.4218 0.085 Uiso 1 1 calc R . .
C21 C 0.0081(5) 0.2600(4) 0.4892(4) 0.075(3) Uani 1 1 d . . .
H21 H -0.0152 0.2720 0.5132 0.090 Uiso 1 1 calc R . .
C22 C 0.0606(6) 0.2552(4) 0.5088(3) 0.076(3) Uani 1 1 d . . .
H22 H 0.0726 0.2636 0.5459 0.092 Uiso 1 1 calc R . .
C23 C 0.0949(5) 0.2380(5) 0.4736(4) 0.083(3) Uani 1 1 d . . .
H23 H 0.1297 0.2335 0.4868 0.100 Uiso 1 1 calc R . .
C24 C 0.0778(5) 0.2273(4) 0.4180(4) 0.065(3) Uani 1 1 d . . .
H24 H 0.1028 0.2174 0.3939 0.078 Uiso 1 1 calc R . .
C25 C 0.2216(5) 0.1928(4) 0.2071(3) 0.094(3) Uani 1 1 d . . .
H25A H 0.2374 0.1641 0.1951 0.141 Uiso 1 1 calc R . .
H25B H 0.2542 0.2270 0.2302 0.141 Uiso 1 1 calc R . .
H25C H 0.2132 0.2123 0.1753 0.141 Uiso 1 1 calc R . .
C26 C 0.1034(5) 0.0988(5) 0.2029(3) 0.093(3) Uani 1 1 d . . .
H26A H 0.1193 0.0711 0.1887 0.139 Uiso 1 1 calc R . .
H26B H 0.0941 0.1194 0.1726 0.139 Uiso 1 1 calc R . .
H26C H 0.0638 0.0726 0.2239 0.139 Uiso 1 1 calc R . .
C27 C 0.1230(8) 0.4574(7) 0.7579(6) 0.144(5) Uani 1 1 d . . .
H27 H 0.0929 0.4341 0.7272 0.172 Uiso 1 1 calc R A 1
Cl1 Cl 0.0955(5) 0.5008(5) 0.7941(7) 0.233(9) Uani 0.64(2) 1 d P B 1
Cl2 Cl 0.2008(5) 0.5142(7) 0.7321(4) 0.226(7) Uani 0.64(2) 1 d P B 1
Cl3 Cl 0.1237(7) 0.4040(5) 0.8018(8) 0.267(11) Uani 0.64(2) 1 d P B 1
Cl1 Cl 0.122(4) 0.521(2) 0.745(2) 0.65(5) Uani 0.36(2) 1 d P B 2
Cl2 Cl 0.1765(18) 0.443(3) 0.7473(16) 0.37(3) Uani 0.36(2) 1 d P B 2
Cl3 Cl 0.1102(15) 0.455(3) 0.8214(11) 0.40(3) Uani 0.36(2) 1 d P B 2
O1W O 0.0000 0.0000 0.3300(7) 0.268(17) Uani 1 3 d S . .
O2W O 0.0000 0.0000 0.395(11) 0.64(15) Uani 0.50 3 d SP . .
O3W O 0.0657(11) 0.023(2) 0.5325(11) 0.408(13) Uani 1 1 d . . .
O4W O 0.0000 0.0000 -0.0525(19) 0.29(2) Uani 0.50 3 d SP . .

loop_
_atom_site_aniso_label
_atom_site_aniso_U_11
_atom_site_aniso_U_22
_atom_site_aniso_U_33
_atom_site_aniso_U_23
_atom_site_aniso_U_13
_atom_site_aniso_U_12
N1 0.059(5) 0.050(6) 0.055(5) 0.007(4) 0.012(4) 0.016(5)
C2 0.055(6) 0.049(7) 0.059(8) 0.000(6) 0.000(5) 0.024(6)
C3 0.080(7) 0.065(7) 0.036(6) 0.010(5) 0.008(5) 0.015(6)
C4 0.082(7) 0.074(7) 0.048(6) 0.002(7) 0.005(6) 0.028(6)
C5 0.066(7) 0.053(7) 0.042(6) -0.008(6) -0.008(6) 0.025(6)
C6 0.046(6) 0.053(7) 0.041(5) 0.005(4) 0.006(5) 0.024(5)
N7 0.066(7) 0.067(6) 0.040(4) 0.007(4) 0.011(4) 0.029(5)
C8 0.068(7) 0.043(6) 0.041(5) -0.005(5) 0.000(5) 0.036(6)
C9 0.076(7) 0.041(6) 0.061(6) 0.022(5) 0.019(5) 0.020(6)
C10 0.069(7) 0.082(9) 0.055(6) 0.016(5) 0.028(5) 0.047(7)
C11 0.064(7) 0.058(7) 0.036(5) 0.001(5) 0.000(5) 0.032(6)
C12 0.072(7) 0.063(6) 0.047(6) -0.008(5) -0.008(5) 0.037(6)
C13 0.070(7) 0.065(8) 0.034(5) -0.005(5) -0.001(5) 0.037(6)
C14 0.076(8) 0.080(8) 0.059(6) 0.004(6) 0.000(6) 0.040(7)
C15 0.101(9) 0.089(9) 0.098(8) 0.004(7) -0.036(6) 0.055(9)
C16 0.110(10) 0.103(11) 0.078(7) 0.012(7) -0.009(7) 0.068(9)
C17 0.124(11) 0.070(7) 0.063(6) 0.021(6) 0.012(7) 0.064(8)
C18 0.073(7) 0.064(8) 0.051(6) -0.002(5) 0.002(5) 0.030(7)
C19 0.050(6) 0.052(6) 0.051(6) -0.003(4) -0.002(5) 0.021(5)
C20 0.090(7) 0.085(7) 0.054(6) 0.005(5) 0.000(6) 0.058(6)
C21 0.101(8) 0.084(7) 0.043(7) 0.002(5) -0.006(6) 0.048(6)
C22 0.102(8) 0.088(7) 0.040(6) 0.008(5) -0.012(7) 0.048(7)
C23 0.105(8) 0.123(9) 0.053(7) -0.005(6) -0.003(6) 0.081(7)
C24 0.086(8) 0.075(7) 0.048(7) -0.002(5) -0.001(5) 0.051(6)
C25 0.109(8) 0.102(8) 0.088(7) 0.031(6) 0.042(6) 0.067(7)
C26 0.149(10) 0.092(8) 0.066(6) -0.007(6) -0.025(6) 0.082(8)
C27 0.167(15) 0.158(14) 0.116(11) -0.040(10) -0.014(10) 0.090(13)
Cl1 0.175(9) 0.141(8) 0.335(19) -0.093(9) 0.048(11) 0.044(7)
Cl2 0.170(8) 0.248(13) 0.194(8) 0.000(8) 0.029(6) 0.054(9)
Cl3 0.243(15) 0.157(8) 0.35(2) 0.028(10) -0.129(14) 0.065(8)
Cl1 1.12(11) 0.45(5) 0.73(7) -0.32(5) -0.60(7) 0.65(7)
Cl2 0.29(4) 0.61(8) 0.37(4) -0.30(5) -0.19(3) 0.35(6)
Cl3 0.37(3) 0.67(8) 0.19(2) -0.18(4) -0.080(19) 0.29(5)
O1W 0.34(3) 0.34(3) 0.133(14) 0.000 0.000 0.168(14)
O2W 0.22(5) 0.22(5) 1.5(5) 0.000 0.000 0.11(3)
O3W 0.225(18) 0.48(4) 0.54(5) -0.04(5) -0.08(2) 0.19(3)
O4W 0.30(3) 0.30(3) 0.27(4) 0.000 0.000 0.151(16)

loop_
_atom_type_symbol
_atom_type_description
_atom_type_scat_dispersion_real
_atom_type_scat_dispersion_imag
_atom_type_scat_source
C C 0.0033 0.0016 'International Tables Vol C Tables 4.2.6.8 and 6.1.1.4'
H H 0.0000 0.0000 'International Tables Vol C Tables 4.2.6.8 and 6.1.1.4'
N N 0.0061 0.0033 'International Tables Vol C Tables 4.2.6.8 and 6.1.1.4'
O O 0.0106 0.0060 'International Tables Vol C Tables 4.2.6.8 and 6.1.1.4'
Cl Cl 0.1484 0.1585 'International Tables Vol C Tables 4.2.6.8 and 6.1.1.4'

loop_
_geom_angle_atom_site_label_1
_geom_angle_atom_site_label_2
_geom_angle_atom_site_label_3
_geom_angle
_geom_angle_site_symmetry_1
_geom_angle_site_symmetry_3
C2 N1 C5 110.4(7) . .
C3 C2 N1 107.1(7) . .
C3 C2 C12 132.3(9) . 2
N1 C2 C12 120.5(8) . 2
C2 C3 C4 107.7(8) . .
C5 C4 C3 109.3(7) . .
C4 C5 N1 105.4(8) . .
C4 C5 C6 133.8(9) . .
N1 C5 C6 120.8(8) . .
C5 C6 C8 111.7(7) . .
C5 C6 C13 112.9(7) . .
C8 C6 C13 107.9(6) . .
C5 C6 C19 106.4(6) . .
C8 C6 C19 109.9(6) . .
C13 C6 C19 108.1(7) . .
C11 N7 C8 111.7(7) . .
C9 C8 N7 104.9(7) . .
C9 C8 C6 136.3(9) . .
N7 C8 C6 118.7(8) . .
C8 C9 C10 109.7(7) . .
C11 C10 C9 108.4(7) . .
C10 C11 N7 105.3(8) . .
C10 C11 C12 130.5(9) . .
N7 C11 C12 124.0(9) . .
C11 C12 C2 110.6(7) . 3
C11 C12 C26 108.7(7) . .
C2 C12 C26 109.4(7) 3 .
C11 C12 C25 109.2(7) . .
C2 C12 C25 109.6(7) 3 .
C26 C12 C25 109.2(7) . .
C14 C13 C18 117.0(8) . .
C14 C13 C6 122.4(9) . .
C18 C13 C6 120.6(9) . .
C13 C14 C15 121.1(9) . .
C16 C15 C14 121.2(10) . .
C15 C16 C17 119.0(10) . .
C18 C17 C16 120.5(10) . .
C17 C18 C13 121.1(9) . .
C24 C19 C20 118.3(7) . .
C24 C19 C6 122.1(8) . .
C20 C19 C6 119.7(9) . .
C21 C20 C19 120.0(8) . .
C20 C21 C22 120.5(9) . .
C23 C22 C21 119.7(8) . .
C22 C23 C24 119.8(8) . .
C19 C24 C23 121.6(8) . .
Cl2 C27 Cl1 128(4) . .
Cl2 C27 Cl3 110(2) . .
Cl1 C27 Cl3 98(3) . .
Cl2 C27 Cl3 67(2) . .
Cl1 C27 Cl3 152(2) . .
Cl3 C27 Cl3 54.4(19) . .
Cl2 C27 Cl1 148.1(16) . .
Cl1 C27 Cl1 48(3) . .
Cl3 C27 Cl1 52.2(18) . .
Cl3 C27 Cl1 106.1(13) . .
Cl2 C27 Cl2 55(2) . .
Cl1 C27 Cl2 73(3) . .
Cl3 C27 Cl2 119.1(16) . .
Cl3 C27 Cl2 113.9(11) . .
Cl1 C27 Cl2 107.0(10) . .
C27 Cl1 Cl3 41.3(14) . .
C27 Cl2 Cl3 36.3(13) . .
C27 Cl3 Cl1 41.0(15) . .
C27 Cl3 Cl2 34.0(11) . .
Cl1 Cl3 Cl2 68.5(18) . .

loop_
_geom_bond_atom_site_label_1
_geom_bond_atom_site_label_2
_geom_bond_distance
_geom_bond_site_symmetry_2
N1 C2 1.376(9) .
N1 C5 1.384(9) .
C2 C3 1.354(9) .
C2 C12 1.519(10) 2
C3 C4 1.404(10) .
C4 C5 1.364(10) .
C5 C6 1.496(10) .
C6 C8 1.523(10) .
C6 C13 1.556(10) .
C6 C19 1.572(10) .
N7 C11 1.378(9) .
N7 C8 1.394(9) .
C8 C9 1.359(10) .
C9 C10 1.401(10) .
C10 C11 1.377(10) .
C11 C12 1.494(11) .
C12 C2 1.519(10) 3
C12 C26 1.545(10) .
C12 C25 1.565(10) .
C13 C14 1.366(11) .
C13 C18 1.395(10) .
C14 C15 1.391(11) .
C15 C16 1.337(12) .
C16 C17 1.373(12) .
C17 C18 1.370(10) .
C19 C24 1.352(10) .
C19 C20 1.405(10) .
C20 C21 1.371(10) .
C21 C22 1.373(11) .
C22 C23 1.361(11) .
C23 C24 1.386(10) .
C27 Cl2 1.47(2) .
C27 Cl1 1.55(3) .
C27 Cl3 1.56(3) .
C27 Cl3 1.645(18) .
C27 Cl1 1.691(19) .
C27 Cl2 1.748(17) .
Cl1 Cl3 2.34(6) .
Cl2 Cl3 2.47(4) .
O1W O2W 1.6(3) .

loop_
_geom_torsion_atom_site_label_1
_geom_torsion_atom_site_label_2
_geom_torsion_atom_site_label_3
_geom_torsion_atom_site_label_4
_geom_torsion
_geom_torsion_site_symmetry_1
_geom_torsion_site_symmetry_4
C5 N1 C2 C3 2.0(9) . .
C5 N1 C2 C12 178.7(7) . 2
N1 C2 C3 C4 -3.1(9) . .
C12 C2 C3 C4 -179.3(8) 2 .
C2 C3 C4 C5 3.2(10) . .
C3 C4 C5 N1 -1.9(9) . .
C3 C4 C5 C6 178.6(8) . .
C2 N1 C5 C4 0.0(9) . .
C2 N1 C5 C6 179.5(7) . .
C4 C5 C6 C8 131.3(9) . .
N1 C5 C6 C8 -48.1(9) . .
C4 C5 C6 C13 -107.0(10) . .
N1 C5 C6 C13 73.6(9) . .
C4 C5 C6 C19 11.4(12) . .
N1 C5 C6 C19 -168.0(7) . .
C11 N7 C8 C9 0.7(8) . .
C11 N7 C8 C6 -177.2(6) . .
C5 C6 C8 C9 154.2(8) . .
C13 C6 C8 C9 29.6(12) . .
C19 C6 C8 C9 -87.9(10) . .
C5 C6 C8 N7 -28.6(9) . .
C13 C6 C8 N7 -153.2(7) . .
C19 C6 C8 N7 89.2(8) . .
N7 C8 C9 C10 -0.1(8) . .
C6 C8 C9 C10 177.4(8) . .
C8 C9 C10 C11 -0.6(9) . .
C9 C10 C11 N7 1.0(8) . .
C9 C10 C11 C12 175.7(7) . .
C8 N7 C11 C10 -1.1(8) . .
C8 N7 C11 C12 -176.3(6) . .
C10 C11 C12 C2 127.1(8) . 3
N7 C11 C12 C2 -59.0(10) . 3
C10 C11 C12 C26 -112.8(9) . .
N7 C11 C12 C26 61.1(9) . .
C10 C11 C12 C25 6.3(11) . .
N7 C11 C12 C25 -179.8(7) . .
C5 C6 C13 C14 -9.5(10) . .
C8 C6 C13 C14 114.3(8) . .
C19 C6 C13 C14 -126.9(7) . .
C5 C6 C13 C18 168.7(7) . .
C8 C6 C13 C18 -67.5(8) . .
C19 C6 C13 C18 51.3(9) . .
C18 C13 C14 C15 1.9(11) . .
C6 C13 C14 C15 -179.9(7) . .
C13 C14 C15 C16 0.1(14) . .
C14 C15 C16 C17 -0.9(15) . .
C15 C16 C17 C18 -0.3(14) . .
C16 C17 C18 C13 2.3(12) . .
C14 C13 C18 C17 -3.1(11) . .
C6 C13 C18 C17 178.7(7) . .
C5 C6 C19 C24 95.8(8) . .
C8 C6 C19 C24 -25.3(10) . .
C13 C6 C19 C24 -142.7(8) . .
C5 C6 C19 C20 -83.3(9) . .
C8 C6 C19 C20 155.6(7) . .
C13 C6 C19 C20 38.1(10) . .
C24 C19 C20 C21 0.7(12) . .
C6 C19 C20 C21 179.8(7) . .
C19 C20 C21 C22 -1.6(12) . .
C20 C21 C22 C23 0.4(13) . .
C21 C22 C23 C24 1.8(14) . .
C20 C19 C24 C23 1.5(12) . .
C6 C19 C24 C23 -177.6(7) . .
C22 C23 C24 C19 -2.7(13) . .
Cl2 C27 Cl1 Cl3 -122(2) . .
Cl3 C27 Cl1 Cl3 -9(5) . .
Cl1 C27 Cl1 Cl3 16(3) . .
Cl2 C27 Cl1 Cl3 -118.1(17) . .
Cl1 C27 Cl2 Cl3 117(3) . .
Cl3 C27 Cl2 Cl3 -34(2) . .
Cl1 C27 Cl2 Cl3 49(5) . .
Cl2 C27 Cl2 Cl3 112(2) . .
Cl2 C27 Cl3 Cl1 135(3) . .
Cl3 C27 Cl3 Cl1 175(3) . .
Cl1 C27 Cl3 Cl1 -15(3) . .
Cl2 C27 Cl3 Cl1 75(3) . .
Cl1 C27 Cl3 Cl2 -135(3) . .
Cl3 C27 Cl3 Cl2 40(2) . .
Cl1 C27 Cl3 Cl2 -150(3) . .
Cl2 C27 Cl3 Cl2 -60(2) . .
C27 Cl1 Cl3 Cl2 25.2(18) . .
C27 Cl2 Cl3 Cl1 -30(2) . .
